data_7116609
loop_
_publ_author_name
'D. Prochowicz'
'K. Sokolowski'
'I. Justyniak'
'A. Kornowicz'
'D. Fairen-Jimenez'
'T. Friscic'
'J. Lewinski'

_publ_section_title
;
 A mechanochemical strategy for IRMOF assembly based on pre-designed
 oxo-zinc precursors
;
_journal_name_full Chem.Commun.
_journal_page_first 4032
_journal_paper_doi 10.1039/C4cc09917F
_journal_volume 51
_journal_year 2015
_chemical_formula_sum 'C42 H36 N6 O7 Zn4'
_chemical_formula_weight 998.33
_chemical_name_systematic
;
 ?
;
_space_group_IT_number 165
_symmetry_cell_setting trigonal
_symmetry_space_group_name_Hall '-P 3 2"c'
_symmetry_space_group_name_H-M 'P -3 c 1'
_atom_sites_solution_hydrogens geom
_atom_sites_solution_primary direct
_atom_sites_solution_secondary difmap
_audit_creation_method SHELXL-97
_audit_update_record
;
2013-11-18 deposited with the CCDC.
2015-01-23 downloaded from the CCDC.
;
_cell_angle_alpha 90.00
_cell_angle_beta 90.00
_cell_angle_gamma 120.00
_cell_formula_units_Z 4
_cell_length_a 14.5525(3)
_cell_length_b 14.5525(3)
_cell_length_c 24.7573(6)
_cell_measurement_reflns_used 4818
_cell_measurement_temperature 100(2)
_cell_measurement_theta_max 24.108
_cell_measurement_theta_min 0.998
_cell_volume 4540.56(17)
_computing_cell_refinement 'Denzo & Scalepak (Otwinowski, Minor, 1997)'
_computing_data_collection 'Collect (Nonius B.V. 1998)'
_computing_data_reduction 'Denzo & Scalepak (Otwinowski, Minor, 1997)'
_computing_molecular_graphics
;
DIAMOND v3.1 (Brandenburg, 1999)
Ortep-3 for Windows, L.J.Farrugia (1997) J.Appl.Cryst. 30, 565,
ORTEP III (Burnett, Johnson, 1996)
;
_computing_publication_material
;
SHELXL-97 (Sheldrick, 2008),
;
_computing_structure_refinement 'SHELXL-97 (Sheldrick, 2008)'
_computing_structure_solution 'SHELXS-97 (Sheldrick, 1990)'
_diffrn_ambient_temperature 100(2)
_diffrn_measured_fraction_theta_full 0.995
_diffrn_measured_fraction_theta_max 0.995
_diffrn_measurement_device '\k-geometry diffractometr'
_diffrn_measurement_device_type 'Nonius Kappa-CCD'
_diffrn_measurement_method 'area detector \w scans'
_diffrn_radiation_monochromator graphite
_diffrn_radiation_source 'fine-focus sealed tube'
_diffrn_radiation_type MoK\a
_diffrn_radiation_wavelength 0.71073
_diffrn_reflns_av_R_equivalents 0.0265
_diffrn_reflns_av_sigmaI/netI 0.0185
_diffrn_reflns_limit_h_max 16
_diffrn_reflns_limit_h_min -16
_diffrn_reflns_limit_k_max 13
_diffrn_reflns_limit_k_min -13
_diffrn_reflns_limit_l_max 27
_diffrn_reflns_limit_l_min -27
_diffrn_reflns_number 8072
_diffrn_reflns_theta_full 23.25
_diffrn_reflns_theta_max 23.25
_diffrn_reflns_theta_min 2.31
_exptl_absorpt_coefficient_mu 2.140
_exptl_absorpt_correction_T_max 0.652
_exptl_absorpt_correction_T_min 0.429
_exptl_absorpt_correction_type multi-scan
_exptl_absorpt_process_details 'Scalepak (Otwinowski, Minor, 1997)'
_exptl_crystal_colour colorless
_exptl_crystal_density_diffrn 1.460
_exptl_crystal_density_method 'not measured'
_exptl_crystal_description plate
_exptl_crystal_F_000 2024
_exptl_crystal_size_max 0.40
_exptl_crystal_size_mid 0.34
_exptl_crystal_size_min 0.20
_refine_diff_density_max 0.358
_refine_diff_density_min -0.342
_refine_diff_density_rms 0.055
_refine_ls_extinction_method none
_refine_ls_goodness_of_fit_ref 1.151
_refine_ls_hydrogen_treatment constr
_refine_ls_matrix_type full
_refine_ls_number_parameters 178
_refine_ls_number_reflns 2174
_refine_ls_number_restraints 0
_refine_ls_restrained_S_all 1.151
_refine_ls_R_factor_all 0.0620
_refine_ls_R_factor_gt 0.0539
_refine_ls_shift/su_max 0.000
_refine_ls_shift/su_mean 0.000
_refine_ls_structure_factor_coef Fsqd
_refine_ls_weighting_details 'calc w=1/[\s^2^(Fo^2^)+(0.0348P)^2^+10.2267P] where P=(Fo^2^+2Fc^2^)/3'
_refine_ls_weighting_scheme calc
_refine_ls_wR_factor_gt 0.1134
_refine_ls_wR_factor_ref 0.1176
_reflns_number_gt 1904
_reflns_number_total 2174
_reflns_threshold_expression I>2\s(I)
_cod_data_source_file c4cc09917f2.cif
_cod_data_source_block shelxl
_cod_original_cell_volume 4540.6(3)
_cod_database_code 7116609

loop_
_symmetry_equiv_pos_as_xyz
'x, y, z'
'-y, x-y, z'
'-x+y, -x, z'
'x-y, -y, -z+1/2'
'-x, -x+y, -z+1/2'
'y, x, -z+1/2'
'-x, -y, -z'
'y, -x+y, -z'
'x-y, x, -z'
'-x+y, y, z-1/2'
'x, x-y, z-1/2'
'-y, -x, z-1/2'

loop_
_atom_site_label
_atom_site_type_symbol
_atom_site_fract_x
_atom_site_fract_y
_atom_site_fract_z
_atom_site_U_iso_or_equiv
_atom_site_adp_type
_atom_site_occupancy
_atom_site_symmetry_multiplicity
_atom_site_calc_flag
_atom_site_refinement_flags
C1 C 0.2908(5) 0.4369(4) 0.2881(2) 0.0649(14) Uani 1 1 d .
C2 C 0.2692(5) 0.3350(5) 0.3140(3) 0.0741(16) Uani 1 1 d .
C3 C 0.3446(5) 0.3218(5) 0.3408(2) 0.0736(16) Uani 1 1 d .
H3 H 0.4145 0.3807 0.3440 0.088 Uiso 1 1 calc R
C4 C 0.3223(7) 0.2265(6) 0.3632(3) 0.092(2) Uani 1 1 d .
H4 H 0.3757 0.2197 0.3819 0.110 Uiso 1 1 calc R
C5 C 0.2251(10) 0.1440(8) 0.3582(6) 0.173(5) Uani 1 1 d .
H5 H 0.2099 0.0775 0.3728 0.207 Uiso 1 1 calc R
C6 C 0.1447(9) 0.1520(7) 0.3322(8) 0.241(9) Uani 1 1 d .
H6 H 0.0748 0.0929 0.3300 0.289 Uiso 1 1 calc R
C7 C 0.1699(7) 0.2502(6) 0.3093(5) 0.172(5) Uani 1 1 d .
H7 H 0.1170 0.2573 0.2905 0.206 Uiso 1 1 calc R
C8 C 0.1091(6) 0.4840(7) 0.1253(4) 0.095(2) Uani 1 1 d .
C9 C 0.0316(6) 0.4068(6) 0.0866(3) 0.0842(19) Uani 1 1 d .
C10 C -0.0536(7) 0.3166(9) 0.1051(3) 0.140(4) Uani 1 1 d .
H10 H -0.0660 0.3059 0.1429 0.168 Uiso 1 1 calc R
C11 C -0.1218(7) 0.2412(9) 0.0698(4) 0.179(5) Uani 1 1 d .
H11 H -0.1809 0.1783 0.0833 0.214 Uiso 1 1 calc R
C12 C -0.1062(7) 0.2549(9) 0.0156(3) 0.141(4) Uani 1 1 d .
H12 H -0.1541 0.2018 -0.0085 0.169 Uiso 1 1 calc R
C13 C -0.0223(9) 0.3444(8) -0.0037(3) 0.136(3) Uani 1 1 d .
H13 H -0.0103 0.3545 -0.0415 0.164 Uiso 1 1 calc R
C14 C 0.0460(7) 0.4213(7) 0.0324(3) 0.120(3) Uani 1 1 d .
H14 H 0.1038 0.4853 0.0190 0.145 Uiso 1 1 calc R
O1 O 0.2118(3) 0.4453(3) 0.27406(17) 0.0786(11) Uani 1 1 d .
O2 O 0.1880(6) 0.5648(6) 0.1046(2) 0.144(2) Uani 1 1 d .
O3 O 0.3333 0.6667 0.2109(2) 0.0661(16) Uani 1 3 d S
N1 N 0.3890(4) 0.5115(4) 0.27940(17) 0.0655(12) Uani 1 1 d .
H1 H 0.4374 0.5019 0.2956 0.079 Uiso 1 1 calc R
N2 N 0.1014(4) 0.4760(4) 0.1754(2) 0.0767(14) Uani 1 1 d .
H2 H 0.0400 0.4232 0.1861 0.092 Uiso 1 1 calc R
Zn1 Zn 0.19582(5) 0.55486(5) 0.23615(3) 0.0662(3) Uani 1 1 d .
Zn2 Zn 0.3333 0.6667 0.13240(5) 0.0914(5) Uani 1 3 d S

loop_
_atom_site_aniso_label
_atom_site_aniso_U_11
_atom_site_aniso_U_22
_atom_site_aniso_U_33
_atom_site_aniso_U_23
_atom_site_aniso_U_13
_atom_site_aniso_U_12
C1 0.071(4) 0.059(4) 0.068(3) -0.007(3) 0.008(3) 0.036(3)
C2 0.070(4) 0.059(4) 0.096(4) -0.005(3) 0.018(3) 0.034(3)
C3 0.080(4) 0.086(4) 0.065(4) 0.002(3) 0.008(3) 0.049(4)
C4 0.124(6) 0.094(5) 0.086(5) 0.011(4) 0.022(4) 0.077(5)
C5 0.146(9) 0.097(7) 0.314(16) 0.058(8) 0.036(10) 0.089(8)
C6 0.124(9) 0.066(6) 0.50(3) 0.078(10) -0.002(12) 0.024(6)
C7 0.101(7) 0.072(5) 0.340(16) 0.033(8) -0.011(8) 0.041(5)
C8 0.082(5) 0.113(6) 0.114(7) -0.025(5) -0.028(5) 0.066(5)
C9 0.081(5) 0.121(6) 0.069(4) -0.031(4) -0.024(4) 0.065(5)
C10 0.102(6) 0.189(10) 0.070(5) -0.027(6) -0.004(5) 0.029(7)
C11 0.112(7) 0.222(12) 0.087(6) -0.034(7) -0.008(5) -0.002(7)
C12 0.107(7) 0.182(10) 0.079(6) -0.037(6) -0.016(5) 0.032(7)
C13 0.152(9) 0.154(9) 0.072(5) -0.028(6) -0.002(5) 0.053(7)
C14 0.123(7) 0.119(6) 0.083(5) -0.037(5) -0.007(5) 0.034(5)
O1 0.064(2) 0.069(3) 0.104(3) 0.004(2) -0.003(2) 0.033(2)
O2 0.164(6) 0.160(6) 0.088(4) -0.019(4) -0.057(4) 0.066(5)
O3 0.072(2) 0.072(2) 0.055(3) 0.000 0.000 0.0358(12)
N1 0.066(3) 0.070(3) 0.069(3) 0.002(2) 0.005(2) 0.041(3)
N2 0.074(3) 0.102(4) 0.062(3) -0.033(3) -0.020(2) 0.050(3)
Zn1 0.0667(4) 0.0687(4) 0.0634(4) -0.0066(3) -0.0093(3) 0.0340(4)
Zn2 0.1089(7) 0.1089(7) 0.0566(7) 0.000 0.000 0.0544(3)

loop_
_atom_type_symbol
_atom_type_description
_atom_type_scat_dispersion_real
_atom_type_scat_dispersion_imag
_atom_type_scat_source
C C 0.0033 0.0016 'International Tables Vol C Tables 4.2.6.8 and 6.1.1.4'
H H 0.0000 0.0000 'International Tables Vol C Tables 4.2.6.8 and 6.1.1.4'
O O 0.0106 0.0060 'International Tables Vol C Tables 4.2.6.8 and 6.1.1.4'
N N 0.0061 0.0033 'International Tables Vol C Tables 4.2.6.8 and 6.1.1.4'
Zn Zn 0.2839 1.4301 'International Tables Vol C Tables 4.2.6.8 and 6.1.1.4'

loop_
_geom_angle_atom_site_label_1
_geom_angle_atom_site_label_2
_geom_angle_atom_site_label_3
_geom_angle
_geom_angle_site_symmetry_1
_geom_angle_site_symmetry_3
O1 C1 N1 122.9(5) . .
O1 C1 C2 117.6(5) . .
N1 C1 C2 119.5(5) . .
C7 C2 C3 118.4(7) . .
C7 C2 C1 117.7(7) . .
C3 C2 C1 123.9(6) . .
C4 C3 C2 122.3(7) . .
C4 C3 H3 118.9 . .
C2 C3 H3 118.9 . .
C5 C4 C3 118.9(8) . .
C5 C4 H4 120.6 . .
C3 C4 H4 120.6 . .
C4 C5 C6 121.9(9) . .
C4 C5 H5 119.1 . .
C6 C5 H5 119.1 . .
C5 C6 C7 118.0(10) . .
C5 C6 H6 121.0 . .
C7 C6 H6 121.0 . .
C2 C7 C6 120.6(10) . .
C2 C7 H7 119.7 . .
C6 C7 H7 119.7 . .
N2 C8 O2 119.1(7) . .
N2 C8 C9 125.1(9) . .
O2 C8 C9 115.8(8) . .
C10 C9 C14 118.6(7) . .
C10 C9 C8 119.9(7) . .
C14 C9 C8 121.5(8) . .
C9 C10 C11 120.5(8) . .
C9 C10 H10 119.8 . .
C11 C10 H10 119.8 . .
C12 C11 C10 120.9(9) . .
C12 C11 H11 119.6 . .
C10 C11 H11 119.6 . .
C13 C12 C11 119.8(8) . .
C13 C12 H12 120.1 . .
C11 C12 H12 120.1 . .
C12 C13 C14 119.0(8) . .
C12 C13 H13 120.5 . .
C14 C13 H13 120.5 . .
C9 C14 C13 121.3(8) . .
C9 C14 H14 119.4 . .
C13 C14 H14 119.4 . .
C1 O1 Zn1 133.9(4) . .
C8 O2 Zn2 132.7(5) . .
Zn2 O3 Zn1 108.77(16) . 3_565
Zn2 O3 Zn1 108.77(16) . .
Zn1 O3 Zn1 110.16(16) 3_565 .
Zn2 O3 Zn1 108.77(16) . 2_665
Zn1 O3 Zn1 110.16(16) 3_565 2_665
Zn1 O3 Zn1 110.16(16) . 2_665
C1 N1 Zn1 130.2(4) . 2_665
C1 N1 H1 114.9 . .
Zn1 N1 H1 114.9 2_665 .
C8 N2 Zn1 134.6(6) . .
C8 N2 H2 112.7 . .
Zn1 N2 H2 112.7 . .
O3 Zn1 N1 112.00(16) . 3_565
O3 Zn1 O1 110.08(14) . .
N1 Zn1 O1 112.87(19) 3_565 .
O3 Zn1 N2 111.5(2) . .
N1 Zn1 N2 107.11(19) 3_565 .
O1 Zn1 N2 102.9(2) . .
O3 Zn2 O2 110.12(19) . 3_565
O3 Zn2 O2 110.1(2) . .
O2 Zn2 O2 108.8(2) 3_565 .
O3 Zn2 O2 110.12(19) . 2_665
O2 Zn2 O2 108.8(2) 3_565 2_665
O2 Zn2 O2 108.8(2) . 2_665

loop_
_geom_bond_atom_site_label_1
_geom_bond_atom_site_label_2
_geom_bond_distance
_geom_bond_site_symmetry_2
C1 O1 1.264(7) .
C1 N1 1.310(7) .
C1 C2 1.498(8) .
C2 C7 1.357(10) .
C2 C3 1.375(8) .
C3 C4 1.374(8) .
C3 H3 0.9500 .
C4 C5 1.327(12) .
C4 H4 0.9500 .
C5 C6 1.390(15) .
C5 H5 0.9500 .
C6 C7 1.405(12) .
C6 H6 0.9500 .
C7 H7 0.9500 .
C8 N2 1.245(9) .
C8 O2 1.270(9) .
C8 C9 1.477(9) .
C9 C10 1.357(11) .
C9 C14 1.359(10) .
C10 C11 1.365(11) .
C10 H10 0.9500 .
C11 C12 1.357(12) .
C11 H11 0.9500 .
C12 C13 1.351(12) .
C12 H12 0.9500 .
C13 C14 1.389(11) .
C13 H13 0.9500 .
C14 H14 0.9500 .
O1 Zn1 1.961(4) .
O2 Zn2 2.003(7) .
O3 Zn2 1.942(6) .
O3 Zn1 1.946(2) 3_565
O3 Zn1 1.946(2) .
O3 Zn1 1.946(2) 2_665
N1 Zn1 1.955(4) 2_665
N1 H1 0.8800 .
N2 Zn1 1.973(5) .
N2 H2 0.8800 .
Zn1 N1 1.955(4) 3_565
Zn2 O2 2.003(7) 3_565
Zn2 O2 2.003(7) 2_665
